data_1548415
loop_
_publ_author_name
'Rebecca Smith'
'Inigo J. Vitorica-Yrezabal'
'Adrian Hill'
'Lee Brammer'

_publ_section_title
;
 Arene guest selectivity and pore flexibility in a metal-organic framework
 with semi-fluorinated channel walls
;
_journal_name_full 'Philosophical Transactions of the Royal Society A'
_journal_page_first 1
_journal_page_last 16
_journal_paper_doi 10.1098/rsta.2016.0031
_journal_volume 375
_journal_year 2017
_chemical_formula_moiety '0.5(C24 H24 Ag4 F8 N4 O8)'
_chemical_formula_sum 'C12 H12 Ag2 F4 N2 O4'
_chemical_formula_weight 539.98
_space_group_crystal_system monoclinic
_space_group_IT_number 14
_space_group_name_Hall '-P 2yn'
_space_group_name_H-M_alt 'P 1 21/n 1'
_symmetry_space_group_name_Hall '-P 2yn'
_symmetry_space_group_name_H-M 'P 1 21/n 1'
_atom_sites_solution_hydrogens geom
_atom_sites_solution_primary iterative
_cell_angle_alpha 90
_cell_angle_beta 90.863(6)
_cell_angle_gamma 90
_cell_formula_units_Z 2
_cell_length_a 10.5304(10)
_cell_length_b 5.6409(5)
_cell_length_c 12.1404(10)
_cell_measurement_reflns_used 5957
_cell_measurement_temperature 100(2)
_cell_measurement_theta_max 27.50
_cell_measurement_theta_min 2.54
_cell_volume 721.07(11)
_computing_cell_refinement 'SAINT v7.68A (Bruker, 2009)'
_computing_data_reduction 'SAINT v7.68A (Bruker, 2009)'
_computing_molecular_graphics 'Olex2 (Dolomanov et al., 2009)'
_computing_publication_material 'Olex2 (Dolomanov et al., 2009)'
_computing_structure_refinement 'ShelXL (Sheldrick, 2008)'
_computing_structure_solution 'olex2.solve (Bourhis et al., 2013)'
_diffrn_ambient_temperature 100.15
_diffrn_measured_fraction_theta_full 1.000
_diffrn_measured_fraction_theta_max 0.990
_diffrn_measurement_device_type 'Bruker APEX-II CCD'
_diffrn_measurement_method '\f and \w scans'
_diffrn_radiation_monochromator graphite
_diffrn_radiation_type MoK\a
_diffrn_radiation_wavelength 0.71073
_diffrn_reflns_av_R_equivalents 0.0396
_diffrn_reflns_av_unetI/netI 0.0261
_diffrn_reflns_Laue_measured_fraction_full 1.000
_diffrn_reflns_Laue_measured_fraction_max 0.990
_diffrn_reflns_limit_h_max 13
_diffrn_reflns_limit_h_min -13
_diffrn_reflns_limit_k_max 7
_diffrn_reflns_limit_k_min -7
_diffrn_reflns_limit_l_max 15
_diffrn_reflns_limit_l_min -15
_diffrn_reflns_number 11467
_diffrn_reflns_point_group_measured_fraction_full 1.000
_diffrn_reflns_point_group_measured_fraction_max 0.990
_diffrn_reflns_theta_full 25.242
_diffrn_reflns_theta_max 27.584
_diffrn_reflns_theta_min 2.542
_diffrn_standards_number 0
_exptl_absorpt_coefficient_mu 2.785
_exptl_absorpt_correction_T_max 0.7456
_exptl_absorpt_correction_T_min 0.5787
_exptl_absorpt_correction_type multi-scan
_exptl_absorpt_process_details
;
SADABS-2008/1 (Bruker,2008) was used for absorption correction.
wR2(int) was 0.0916 before and 0.0535 after correction.
The Ratio of minimum to maximum transmission is 0.7762.
The \l/2 correction factor is 0.0015.
;
_exptl_crystal_colour 'clear light colourless'
_exptl_crystal_colour_lustre clear
_exptl_crystal_colour_modifier light
_exptl_crystal_colour_primary colourless
_exptl_crystal_density_diffrn 2.487
_exptl_crystal_density_meas .
_exptl_crystal_description plate
_exptl_crystal_F_000 520
_exptl_crystal_size_max 0.35
_exptl_crystal_size_mid 0.2
_exptl_crystal_size_min 0.02
_refine_diff_density_max 0.632
_refine_diff_density_min -0.508
_refine_diff_density_rms 0.114
_refine_ls_extinction_coef .
_refine_ls_extinction_method none
_refine_ls_goodness_of_fit_ref 1.067
_refine_ls_hydrogen_treatment constr
_refine_ls_matrix_type full
_refine_ls_number_parameters 111
_refine_ls_number_reflns 1665
_refine_ls_number_restraints 0
_refine_ls_restrained_S_all 1.067
_refine_ls_R_factor_all 0.0264
_refine_ls_R_factor_gt 0.0215
_refine_ls_shift/su_max 0.001
_refine_ls_shift/su_mean 0.000
_refine_ls_structure_factor_coef Fsqd
_refine_ls_weighting_details 'w=1/[\s^2^(Fo^2^)+(0.0217P)^2^+0.8930P] where P=(Fo^2^+2Fc^2^)/3'
_refine_ls_weighting_scheme calc
_refine_ls_wR_factor_gt 0.0495
_refine_ls_wR_factor_ref 0.0512
_reflns_Friedel_coverage 0.000
_reflns_Friedel_fraction_full .
_reflns_Friedel_fraction_max .
_reflns_number_gt 1486
_reflns_number_total 1665
_reflns_threshold_expression 'I > 2\s(I)'
_cod_data_source_file rsta20160031supp4.cif
_cod_data_source_block ilb1906_0m
_cod_database_code 1548415
_shelx_space_group_comment
;
The symmetry employed for this shelxl refinement is uniquely defined
by the following loop, which should always be used as a source of
symmetry information in preference to the above space-group names.
They are only intended as comments.
;
_shelx_estimated_absorpt_t_max 0.946
_shelx_estimated_absorpt_t_min 0.442
_olex2_refinement_description
;
1. Fixed Uiso
 At 1.5 times of:
  All C(H,H,H) groups
2.a Idealised Me refined as rotating group:
 C10(H10A,H10B,H10C), C12(H12A,H12B,H12C)
;
_olex2_submission_special_instructions 'No special instructions were received'

loop_
_space_group_symop_operation_xyz
'x, y, z'
'-x+1/2, y+1/2, -z+1/2'
'-x, -y, -z'
'x-1/2, -y-1/2, z-1/2'

loop_
_atom_site_label
_atom_site_type_symbol
_atom_site_fract_x
_atom_site_fract_y
_atom_site_fract_z
_atom_site_U_iso_or_equiv
_atom_site_adp_type
_atom_site_occupancy
_atom_site_site_symmetry_order
_atom_site_calc_flag
_atom_site_refinement_flags_posn
_atom_site_refinement_flags_adp
_atom_site_refinement_flags_occupancy
_atom_site_disorder_assembly
_atom_site_disorder_group
Ag Ag 0.30547(2) 0.07329(4) 0.65009(2) 0.01491(8) Uani 1 1 d . . . . .
F2 F 0.10875(15) -0.4666(3) 0.39271(12) 0.0170(3) Uani 1 1 d . . . . .
F3 F 0.07468(14) -0.7778(3) 0.49471(12) 0.0163(3) Uani 1 1 d . . . . .
O O 0.16725(19) -0.5575(3) 0.67120(14) 0.0168(4) Uani 1 1 d . . . . .
O0AA O 0.20790(19) -0.2410(3) 0.56349(15) 0.0199(4) Uani 1 1 d . . . . .
N N 0.4373(2) 0.3213(4) 0.55547(17) 0.0125(4) Uani 1 1 d . . . . .
C C 0.1591(3) -0.4331(5) 0.5855(2) 0.0129(5) Uani 1 1 d . . . . .
C0AA C 0.0701(3) -0.5380(4) 0.4940(2) 0.0128(5) Uani 1 1 d . . . . .
C9 C 0.5040(2) 0.4860(5) 0.6110(2) 0.0122(5) Uani 1 1 d . . . . .
C10 C 0.3590(3) 0.1473(5) 0.3824(2) 0.0157(6) Uani 1 1 d . . . . .
H10A H 0.2883 0.2218 0.3419 0.024 Uiso 1 1 calc GR . . . .
H10B H 0.3256 0.0306 0.4343 0.024 Uiso 1 1 calc GR . . . .
H10C H 0.4151 0.0679 0.3303 0.024 Uiso 1 1 calc GR . . . .
C11 C 0.4325(2) 0.3335(5) 0.4446(2) 0.0126(5) Uani 1 1 d . . . . .
C12 C 0.5101(3) 0.4707(5) 0.7343(2) 0.0158(6) Uani 1 1 d . . . . .
H12A H 0.4751 0.3183 0.7580 0.024 Uiso 1 1 calc GR . . . .
H12B H 0.4605 0.6002 0.7659 0.024 Uiso 1 1 calc GR . . . .
H12C H 0.5987 0.4835 0.7595 0.024 Uiso 1 1 calc GR . . . .

loop_
_atom_site_aniso_label
_atom_site_aniso_U_11
_atom_site_aniso_U_22
_atom_site_aniso_U_33
_atom_site_aniso_U_23
_atom_site_aniso_U_13
_atom_site_aniso_U_12
Ag 0.01796(13) 0.01430(12) 0.01253(11) 0.00186(7) 0.00172(7) -0.00270(8)
F2 0.0195(8) 0.0232(9) 0.0085(7) 0.0012(6) 0.0041(6) 0.0000(7)
F3 0.0198(8) 0.0093(7) 0.0197(7) -0.0033(6) -0.0006(6) 0.0017(6)
O 0.0215(10) 0.0180(10) 0.0109(8) -0.0015(7) -0.0002(7) 0.0024(8)
O0AA 0.0225(11) 0.0149(10) 0.0222(9) 0.0003(8) 0.0004(8) -0.0046(8)
N 0.0129(11) 0.0123(11) 0.0123(10) 0.0020(8) 0.0030(8) 0.0017(9)
C 0.0135(13) 0.0128(13) 0.0124(11) -0.0018(10) 0.0038(9) 0.0015(11)
C0AA 0.0196(14) 0.0080(12) 0.0111(11) 0.0009(9) 0.0048(10) 0.0011(11)
C9 0.0134(13) 0.0116(12) 0.0116(11) -0.0012(10) 0.0032(9) 0.0027(10)
C10 0.0166(14) 0.0156(13) 0.0150(12) -0.0015(10) 0.0034(10) -0.0042(11)
C11 0.0109(12) 0.0136(13) 0.0135(11) -0.0007(10) 0.0039(9) 0.0019(10)
C12 0.0198(14) 0.0167(14) 0.0110(11) 0.0004(10) 0.0007(10) -0.0036(11)

loop_
_atom_type_symbol
_atom_type_description
_atom_type_scat_dispersion_real
_atom_type_scat_dispersion_imag
_atom_type_scat_source
C C 0.0033 0.0016 'International Tables Vol C Tables 4.2.6.8 and 6.1.1.4'
H H 0.0000 0.0000 'International Tables Vol C Tables 4.2.6.8 and 6.1.1.4'
Ag Ag -0.8971 1.1015 'International Tables Vol C Tables 4.2.6.8 and 6.1.1.4'
F F 0.0171 0.0103 'International Tables Vol C Tables 4.2.6.8 and 6.1.1.4'
N N 0.0061 0.0033 'International Tables Vol C Tables 4.2.6.8 and 6.1.1.4'
O O 0.0106 0.0060 'International Tables Vol C Tables 4.2.6.8 and 6.1.1.4'

loop_
_geom_angle_atom_site_label_1
_geom_angle_atom_site_label_2
_geom_angle_atom_site_label_3
_geom_angle
_geom_angle_site_symmetry_1
_geom_angle_site_symmetry_3
O Ag O 103.27(5) 2_556 1_565
O0AA Ag O 103.43(7) . 2_556
O0AA Ag O 115.06(7) . 1_565
N Ag O 84.44(7) . 1_565
N Ag O 126.81(7) . 2_556
N Ag O0AA 120.80(7) . .
Ag O Ag 106.98(7) 2_546 1_545
C O Ag 113.82(15) . 1_545
C O Ag 127.33(17) . 2_546
C O0AA Ag 140.00(18) . .
C9 N Ag 119.19(16) . .
C9 N C11 118.6(2) . .
C11 N Ag 121.17(18) . .
O C C0AA 114.3(2) . .
O0AA C O 130.4(3) . .
O0AA C C0AA 115.3(2) . .
F2 C0AA C 110.3(2) . .
F2 C0AA C0AA 107.5(3) . 3_546
F3 C0AA F2 106.84(19) . .
F3 C0AA C 110.7(2) . .
F3 C0AA C0AA 108.1(3) . 3_546
C0AA C0AA C 113.1(2) 3_546 .
N C9 C11 120.9(2) . 3_666
N C9 C12 118.5(2) . .
C11 C9 C12 120.7(2) 3_666 .
H10A C10 H10B 109.5 . .
H10A C10 H10C 109.5 . .
H10B C10 H10C 109.5 . .
C11 C10 H10A 109.5 . .
C11 C10 H10B 109.5 . .
C11 C10 H10C 109.5 . .
N C11 C9 120.5(2) . 3_666
N C11 C10 118.6(2) . .
C9 C11 C10 120.9(2) 3_666 .
C9 C12 H12A 109.5 . .
C9 C12 H12B 109.5 . .
C9 C12 H12C 109.5 . .
H12A C12 H12B 109.5 . .
H12A C12 H12C 109.5 . .
H12B C12 H12C 109.5 . .

loop_
_geom_bond_atom_site_label_1
_geom_bond_atom_site_label_2
_geom_bond_distance
_geom_bond_site_symmetry_2
Ag O 2.5559(19) 1_565
Ag O 2.3054(18) 2_556
Ag O0AA 2.2963(19) .
Ag N 2.292(2) .
F2 C0AA 1.362(3) .
F3 C0AA 1.354(3) .
O Ag 2.3054(18) 2_546
O Ag 2.5560(19) 1_545
O C 1.257(3) .
O0AA C 1.230(3) .
N C9 1.340(4) .
N C11 1.348(3) .
C C0AA 1.559(4) .
C0AA C0AA 1.546(5) 3_546
C9 C11 1.398(4) 3_666
C9 C12 1.500(3) .
C10 H10A 0.9800 .
C10 H10B 0.9800 .
C10 H10C 0.9800 .
C10 C11 1.502(4) .
C11 C9 1.398(4) 3_666
C12 H12A 0.9800 .
C12 H12B 0.9800 .
C12 H12C 0.9800 .

loop_
_geom_torsion_atom_site_label_1
_geom_torsion_atom_site_label_2
_geom_torsion_atom_site_label_3
_geom_torsion_atom_site_label_4
_geom_torsion
_geom_torsion_site_symmetry_1
_geom_torsion_site_symmetry_2
_geom_torsion_site_symmetry_3
_geom_torsion_site_symmetry_4
Ag O C O0AA 31.4(4) 2_546 . . .
Ag O C O0AA -106.1(3) 1_545 . . .
Ag O C C0AA -146.97(17) 2_546 . . .
Ag O C C0AA 75.5(2) 1_545 . . .
Ag O0AA C O -16.7(5) . . . .
Ag O0AA C C0AA 161.65(19) . . . .
Ag N C9 C11 -168.58(19) . . . 3_666
Ag N C9 C12 12.1(3) . . . .
Ag N C11 C9 168.34(19) . . . 3_666
Ag N C11 C10 -12.5(3) . . . .
O C C0AA F2 -151.6(2) . . . .
O C C0AA F3 -33.6(3) . . . .
O C C0AA C0AA 87.9(3) . . . 3_546
O0AA C C0AA F2 29.7(3) . . . .
O0AA C C0AA F3 147.8(2) . . . .
O0AA C C0AA C0AA -90.7(3) . . . 3_546
C9 N C11 C9 0.2(4) . . . 3_666
C9 N C11 C10 179.3(2) . . . .
C11 N C9 C11 -0.2(4) . . . 3_666
C11 N C9 C12 -179.5(2) . . . .
